data_7015087
loop_
_publ_author_name
'Naiya, Subrata'
'Wang, Hui-Sheng'
'Drew, Michael G. B.'
'Song, You'
'Ghosh, Ashutosh'

_publ_section_title
;
 Structural and magnetic studies of Schiff base complexes of nickel(II)
 nitrite: change in crystalline state, ligand rearrangement and a very
 rare \m-nitrito-1\kO:2\kN:3\kO' bridging mode.
;
_journal_issue 12
_journal_name_full 'Dalton transactions (Cambridge, England : 2003)'
_journal_page_first 2744
_journal_page_last 2756
_journal_paper_doi 10.1039/c0dt00978d
_journal_volume 40
_journal_year 2011
_chemical_formula_sum 'C29 H47 Cl N8 Ni2 O11'
_chemical_formula_weight 836.62
_chemical_name_systematic
;
?
;
_space_group_IT_number 2
_symmetry_cell_setting triclinic
_symmetry_space_group_name_Hall '-P 1'
_symmetry_space_group_name_H-M 'P -1'
_atom_sites_solution_hydrogens geom
_atom_sites_solution_primary direct
_atom_sites_solution_secondary difmap
_audit_creation_method SHELXL-97
_cell_angle_alpha 87.403(17)
_cell_angle_beta 85.004(19)
_cell_angle_gamma 81.392(18)
_cell_formula_units_Z 2
_cell_length_a 9.632(5)
_cell_length_b 12.447(7)
_cell_length_c 15.370(9)
_cell_measurement_reflns_used 16871
_cell_measurement_temperature 296(2)
_cell_measurement_theta_max 22.53
_cell_measurement_theta_min 1.33
_cell_volume 1814.0(18)
_computing_molecular_graphics PLATON(Spek,2004)
_computing_structure_refinement 'SHELXL-97 (Sheldrick, 1997)'
_computing_structure_solution 'SHELXS-97 (Sheldrick, 1997)'
_diffrn_ambient_temperature 296(2)
_diffrn_measured_fraction_theta_full 0.990
_diffrn_measured_fraction_theta_max 0.990
_diffrn_radiation_monochromator graphite
_diffrn_radiation_source 'fine-focus sealed tube'
_diffrn_radiation_type MoK\a
_diffrn_radiation_wavelength 0.71073
_diffrn_reflns_av_R_equivalents 0.1003
_diffrn_reflns_av_sigmaI/netI 0.0932
_diffrn_reflns_limit_h_max 10
_diffrn_reflns_limit_h_min -10
_diffrn_reflns_limit_k_max 13
_diffrn_reflns_limit_k_min -13
_diffrn_reflns_limit_l_max 16
_diffrn_reflns_limit_l_min -16
_diffrn_reflns_number 16817
_diffrn_reflns_theta_full 22.53
_diffrn_reflns_theta_max 22.53
_diffrn_reflns_theta_min 1.33
_diffrn_standards_decay_% n/a
_diffrn_standards_interval_count n/a
_diffrn_standards_interval_time n/a
_diffrn_standards_number n/a
_exptl_absorpt_coefficient_mu 1.179
_exptl_absorpt_correction_T_max 1.000
_exptl_absorpt_correction_T_min 0.821
_exptl_absorpt_correction_type empirical
_exptl_absorpt_process_details SADABS
_exptl_crystal_colour blue
_exptl_crystal_density_diffrn 1.532
_exptl_crystal_density_method 'not measured'
_exptl_crystal_description needle
_exptl_crystal_F_000 876
_exptl_crystal_size_max 0.30
_exptl_crystal_size_mid 0.05
_exptl_crystal_size_min 0.05
_refine_diff_density_max 0.653
_refine_diff_density_min -0.721
_refine_diff_density_rms 0.086
_refine_ls_extinction_method none
_refine_ls_goodness_of_fit_ref 1.011
_refine_ls_hydrogen_treatment constr
_refine_ls_matrix_type full
_refine_ls_number_parameters 466
_refine_ls_number_reflns 4729
_refine_ls_number_restraints 0
_refine_ls_restrained_S_all 1.011
_refine_ls_R_factor_all 0.0896
_refine_ls_R_factor_gt 0.0498
_refine_ls_shift/su_max 0.000
_refine_ls_shift/su_mean 0.000
_refine_ls_structure_factor_coef Fsqd
_refine_ls_weighting_details
;
w=1/[\s^2^(Fo^2^)+(0.0378P)^2^+2.1536P] where P=(Fo^2^+2Fc^2^)/3
;
_refine_ls_weighting_scheme calc
_refine_ls_wR_factor_gt 0.1009
_refine_ls_wR_factor_ref 0.1159
_reflns_number_gt 3241
_reflns_number_total 4729
_reflns_threshold_expression >2sigma(I)
_cod_data_source_file c0dt00978d.txt
_cod_data_source_block 2
_cod_original_cell_volume 1813.9(17)
_cod_original_sg_symbol_H-M P-1
_cod_database_code 7015087

loop_
_symmetry_equiv_pos_as_xyz
'x, y, z'
'-x, -y, -z'

loop_
_atom_site_label
_atom_site_type_symbol
_atom_site_fract_x
_atom_site_fract_y
_atom_site_fract_z
_atom_site_U_iso_or_equiv
_atom_site_adp_type
_atom_site_occupancy
_atom_site_symmetry_multiplicity
_atom_site_calc_flag
_atom_site_refinement_flags
_atom_site_disorder_assembly
_atom_site_disorder_group
O1 O 0.2834(4) 0.4998(3) 0.0441(2) 0.0260(10) Uani 1 1 d . . .
O3 O 0.1543(4) 0.4834(3) -0.0609(3) 0.0339(11) Uani 1 1 d . . .
N2 N 0.2080(5) 0.4428(4) 0.0055(3) 0.0213(11) Uani 1 1 d . . .
C12 C 0.5015(6) 0.2156(5) 0.0720(4) 0.0220(14) Uani 1 1 d . . .
C13 C 0.6119(6) 0.1944(5) 0.1270(4) 0.0279(15) Uani 1 1 d . . .
H13 H 0.6049 0.2300 0.1795 0.033 Uiso 1 1 calc R . .
C14 C 0.7313(6) 0.1212(5) 0.1041(4) 0.0301(16) Uani 1 1 d . . .
H14 H 0.8028 0.1073 0.1419 0.036 Uiso 1 1 calc R . .
C15 C 0.7455(6) 0.0690(5) 0.0266(4) 0.0315(16) Uani 1 1 d . . .
H15 H 0.8271 0.0218 0.0105 0.038 Uiso 1 1 calc R . .
C16 C 0.6373(6) 0.0874(5) -0.0269(4) 0.0294(16) Uani 1 1 d . . .
H16 H 0.6475 0.0522 -0.0796 0.035 Uiso 1 1 calc R . .
C17 C 0.5125(6) 0.1568(4) -0.0055(4) 0.0208(14) Uani 1 1 d . . .
C18 C 0.4029(6) 0.1661(5) -0.0659(4) 0.0267(15) Uani 1 1 d . . .
H18 H 0.4284 0.1322 -0.1188 0.032 Uiso 1 1 calc R . .
C20 C 0.1922(6) 0.2164(5) -0.1320(4) 0.0312(16) Uani 1 1 d . . .
H20A H 0.2376 0.1603 -0.1710 0.037 Uiso 1 1 calc R . .
H20B H 0.1928 0.2859 -0.1632 0.037 Uiso 1 1 calc R . .
C21 C 0.0393(6) 0.1988(5) -0.1092(4) 0.0285(15) Uani 1 1 d . . .
H21A H -0.0033 0.1907 -0.1629 0.034 Uiso 1 1 calc R . .
H21B H 0.0388 0.1314 -0.0751 0.034 Uiso 1 1 calc R . .
C22 C -0.0498(6) 0.2884(5) -0.0591(4) 0.0293(15) Uani 1 1 d . . .
H22A H -0.0372 0.3577 -0.0878 0.035 Uiso 1 1 calc R . .
H22B H -0.1482 0.2800 -0.0597 0.035 Uiso 1 1 calc R . .
C32 C 0.0368(6) 0.3931(5) 0.2254(4) 0.0211(14) Uani 1 1 d . . .
C33 C -0.0654(6) 0.3231(5) 0.2394(4) 0.0281(15) Uani 1 1 d . . .
H33 H -0.0484 0.2547 0.2152 0.034 Uiso 1 1 calc R . .
C34 C -0.1910(6) 0.3547(6) 0.2887(4) 0.0326(17) Uani 1 1 d . . .
H34 H -0.2565 0.3067 0.2974 0.039 Uiso 1 1 calc R . .
C35 C -0.2211(6) 0.4549(6) 0.3250(4) 0.0379(17) Uani 1 1 d . . .
H35 H -0.3069 0.4756 0.3568 0.045 Uiso 1 1 calc R . .
C36 C -0.1214(6) 0.5249(5) 0.3136(4) 0.0330(16) Uani 1 1 d . . .
H36 H -0.1413 0.5931 0.3380 0.040 Uiso 1 1 calc R . .
C37 C 0.0090(5) 0.4953(5) 0.2661(4) 0.0228(14) Uani 1 1 d . . .
C38 C 0.1062(6) 0.5739(5) 0.2608(4) 0.0265(15) Uani 1 1 d . . .
H38 H 0.0717 0.6411 0.2843 0.032 Uiso 1 1 calc R . .
C40 C 0.3057(6) 0.6598(5) 0.2292(4) 0.0299(16) Uani 1 1 d . . .
H40A H 0.2618 0.7036 0.2775 0.036 Uiso 1 1 calc R . .
H40B H 0.2908 0.7027 0.1756 0.036 Uiso 1 1 calc R . .
C41 C 0.4621(6) 0.6345(5) 0.2387(4) 0.0314(16) Uani 1 1 d . . .
H41A H 0.4775 0.5838 0.2879 0.038 Uiso 1 1 calc R . .
H41B H 0.4963 0.7009 0.2519 0.038 Uiso 1 1 calc R . .
C42 C 0.5478(6) 0.5866(5) 0.1586(4) 0.0347(17) Uani 1 1 d . . .
H42A H 0.5180 0.6289 0.1071 0.042 Uiso 1 1 calc R . .
H42B H 0.6463 0.5919 0.1631 0.042 Uiso 1 1 calc R . .
C82 C 0.3833(6) 0.3700(5) 0.3571(4) 0.0279(15) Uani 1 1 d . . .
H82 H 0.3272 0.4365 0.3674 0.033 Uiso 1 1 calc R . .
N83 N 0.4381(5) 0.3161(4) 0.4245(3) 0.0323(13) Uani 1 1 d . . .
C84 C 0.4132(8) 0.3607(6) 0.5115(4) 0.061(2) Uani 1 1 d . . .
H84A H 0.3578 0.4314 0.5084 0.092 Uiso 1 1 calc R . .
H84B H 0.5018 0.3665 0.5338 0.092 Uiso 1 1 calc R . .
H84C H 0.3637 0.3134 0.5497 0.092 Uiso 1 1 calc R . .
C85 C 0.5238(6) 0.2109(5) 0.4173(4) 0.0387(17) Uani 1 1 d . . .
H85A H 0.5331 0.1896 0.3575 0.058 Uiso 1 1 calc R . .
H85B H 0.4800 0.1584 0.4534 0.058 Uiso 1 1 calc R . .
H85C H 0.6154 0.2147 0.4361 0.058 Uiso 1 1 calc R . .
C92 C 0.2389(6) 0.1208(5) 0.1963(4) 0.0256(15) Uani 1 1 d . . .
H92 H 0.3033 0.1665 0.2067 0.031 Uiso 1 1 calc R . .
N93 N 0.2186(5) 0.0431(4) 0.2555(3) 0.0285(13) Uani 1 1 d . . .
C94 C 0.1181(8) -0.0293(6) 0.2443(5) 0.059(2) Uani 1 1 d . . .
H94A H 0.0863 -0.0183 0.1866 0.088 Uiso 1 1 calc R . .
H94B H 0.0392 -0.0144 0.2868 0.088 Uiso 1 1 calc R . .
H94C H 0.1620 -0.1032 0.2520 0.088 Uiso 1 1 calc R . .
C95 C 0.2979(8) 0.0255(6) 0.3322(5) 0.063(2) Uani 1 1 d . . .
H95A H 0.3589 0.0797 0.3327 0.095 Uiso 1 1 calc R . .
H95B H 0.3532 -0.0454 0.3309 0.095 Uiso 1 1 calc R . .
H95C H 0.2339 0.0305 0.3839 0.095 Uiso 1 1 calc R . .
O71 O 0.7640(8) 0.3838(6) 0.5566(4) 0.097(2) Uani 1 1 d . . .
C72 C 0.8576(17) 0.3521(14) 0.5248(9) 0.184(9) Uani 1 1 d . . .
H72 H 0.9052 0.4112 0.5116 0.220 Uiso 1 1 calc R . .
N73 N 0.9423(6) 0.2688(6) 0.4939(4) 0.0571(18) Uani 1 1 d . . .
C74 C 0.9101(10) 0.1631(8) 0.5001(7) 0.112(4) Uani 1 1 d . . .
H74A H 0.9109 0.1360 0.4426 0.168 Uiso 1 1 calc R . .
H74B H 0.8183 0.1631 0.5300 0.168 Uiso 1 1 calc R . .
H74C H 0.9788 0.1175 0.5321 0.168 Uiso 1 1 calc R . .
C75 C 1.0773(10) 0.2867(10) 0.4537(7) 0.119(5) Uani 1 1 d . . .
H75A H 1.1487 0.2609 0.4927 0.179 Uiso 1 1 calc R . .
H75B H 1.0769 0.3631 0.4414 0.179 Uiso 1 1 calc R . .
H75C H 1.0968 0.2482 0.4003 0.179 Uiso 1 1 calc R . .
N19 N 0.2752(5) 0.2149(4) -0.0559(3) 0.0230(12) Uani 1 1 d . . .
N23 N -0.0138(4) 0.2891(4) 0.0330(3) 0.0260(12) Uani 1 1 d . . .
H23A H -0.0447 0.2313 0.0615 0.031 Uiso 1 1 calc R . .
H23B H -0.0634 0.3490 0.0572 0.031 Uiso 1 1 calc R . .
N39 N 0.2353(5) 0.5622(4) 0.2272(3) 0.0226(12) Uani 1 1 d . . .
N43 N 0.5328(4) 0.4721(4) 0.1476(3) 0.0266(12) Uani 1 1 d . . .
H43A H 0.5880 0.4313 0.1846 0.032 Uiso 1 1 calc R . .
H43B H 0.5679 0.4543 0.0931 0.032 Uiso 1 1 calc R . .
O81 O 0.4005(4) 0.3392(3) 0.2805(3) 0.0252(10) Uani 1 1 d . . .
O91 O 0.1781(4) 0.1372(3) 0.1278(3) 0.0250(10) Uani 1 1 d . . .
O11 O 0.3885(4) 0.2868(3) 0.0943(2) 0.0215(9) Uani 1 1 d . . .
O31 O 0.1537(4) 0.3640(3) 0.1762(2) 0.0223(9) Uani 1 1 d . . .
O44 O 0.2468(8) -0.0046(5) 0.6921(4) 0.123(3) Uani 1 1 d . . .
O41 O 0.2822(6) 0.0598(4) 0.5512(3) 0.0677(16) Uani 1 1 d . . .
O42 O 0.1416(5) 0.1674(4) 0.6566(3) 0.0517(13) Uani 1 1 d . . .
O43 O 0.3848(6) 0.1306(7) 0.6631(5) 0.132(3) Uani 1 1 d . . .
Ni2 Ni 0.19333(7) 0.28573(6) 0.05705(5) 0.0201(2) Uani 1 1 d . . .
Ni1 Ni 0.33549(7) 0.42655(6) 0.16643(5) 0.0206(2) Uani 1 1 d . . .
Cl4 Cl 0.26237(18) 0.08617(17) 0.64109(11) 0.0479(5) Uani 1 1 d . . .

loop_
_atom_site_aniso_label
_atom_site_aniso_U_11
_atom_site_aniso_U_22
_atom_site_aniso_U_33
_atom_site_aniso_U_23
_atom_site_aniso_U_13
_atom_site_aniso_U_12
O1 0.019(2) 0.032(3) 0.029(2) -0.002(2) -0.0067(18) -0.006(2)
O3 0.034(2) 0.034(3) 0.035(3) 0.002(2) -0.007(2) -0.008(2)
N2 0.017(3) 0.026(3) 0.021(3) -0.001(2) -0.004(2) -0.002(2)
C12 0.016(3) 0.020(4) 0.032(4) 0.004(3) -0.002(3) -0.009(3)
C13 0.022(3) 0.027(4) 0.037(4) 0.002(3) -0.004(3) -0.011(3)
C14 0.023(4) 0.029(4) 0.040(4) 0.009(3) -0.007(3) -0.009(3)
C15 0.018(3) 0.021(4) 0.054(5) 0.003(3) -0.003(3) 0.001(3)
C16 0.026(4) 0.020(4) 0.043(4) -0.004(3) 0.010(3) -0.012(3)
C17 0.016(3) 0.016(3) 0.031(4) 0.001(3) -0.002(3) -0.005(3)
C18 0.032(4) 0.016(4) 0.034(4) -0.002(3) 0.003(3) -0.013(3)
C20 0.035(4) 0.035(4) 0.028(4) -0.001(3) -0.011(3) -0.012(3)
C21 0.031(4) 0.026(4) 0.034(4) 0.001(3) -0.017(3) -0.014(3)
C22 0.026(3) 0.028(4) 0.035(4) 0.003(3) -0.015(3) -0.003(3)
C32 0.020(3) 0.027(4) 0.018(3) -0.001(3) -0.005(3) -0.005(3)
C33 0.025(4) 0.035(4) 0.026(4) -0.001(3) -0.009(3) -0.009(3)
C34 0.020(3) 0.057(5) 0.023(4) 0.001(3) 0.000(3) -0.014(3)
C35 0.021(4) 0.063(5) 0.029(4) -0.013(4) 0.001(3) -0.001(4)
C36 0.020(3) 0.039(4) 0.037(4) -0.012(3) -0.005(3) 0.006(3)
C37 0.013(3) 0.032(4) 0.024(3) 0.002(3) -0.003(3) -0.005(3)
C38 0.030(4) 0.024(4) 0.024(4) 0.001(3) -0.009(3) 0.003(3)
C40 0.038(4) 0.018(4) 0.037(4) -0.001(3) -0.005(3) -0.013(3)
C41 0.036(4) 0.023(4) 0.041(4) -0.004(3) -0.012(3) -0.018(3)
C42 0.029(4) 0.031(4) 0.048(4) -0.012(3) 0.004(3) -0.020(3)
C82 0.021(3) 0.027(4) 0.036(4) -0.003(3) -0.003(3) -0.003(3)
N83 0.033(3) 0.033(3) 0.030(3) -0.005(3) -0.006(3) 0.001(3)
C84 0.087(6) 0.060(5) 0.030(4) -0.016(4) -0.001(4) 0.014(5)
C85 0.038(4) 0.034(4) 0.044(4) 0.004(3) -0.010(3) -0.002(3)
C92 0.024(3) 0.020(4) 0.034(4) 0.000(3) -0.003(3) -0.008(3)
N93 0.032(3) 0.026(3) 0.032(3) 0.009(3) -0.014(2) -0.012(3)
C94 0.068(5) 0.044(5) 0.077(6) 0.021(4) -0.035(4) -0.038(4)
C95 0.077(6) 0.067(6) 0.058(5) 0.024(4) -0.037(5) -0.042(5)
O71 0.116(6) 0.097(6) 0.058(4) -0.012(4) -0.019(4) 0.058(5)
C72 0.190(16) 0.232(18) 0.096(11) -0.069(11) -0.106(11) 0.150(15)
N73 0.041(4) 0.084(6) 0.038(4) 0.004(4) -0.010(3) 0.021(4)
C74 0.085(7) 0.093(8) 0.171(12) 0.062(8) -0.077(7) -0.039(6)
C75 0.079(7) 0.173(12) 0.107(9) 0.084(8) -0.033(7) -0.034(8)
N19 0.019(3) 0.019(3) 0.032(3) 0.003(2) -0.002(2) -0.007(2)
N23 0.026(3) 0.022(3) 0.032(3) -0.001(2) -0.009(2) -0.006(2)
N39 0.020(3) 0.024(3) 0.026(3) -0.004(2) -0.007(2) -0.003(2)
N43 0.021(3) 0.028(3) 0.032(3) -0.001(2) -0.001(2) -0.009(2)
O81 0.028(2) 0.028(3) 0.019(2) -0.001(2) -0.0035(19) -0.0018(19)
O91 0.025(2) 0.022(2) 0.030(3) -0.0034(19) -0.007(2) -0.0060(19)
O11 0.016(2) 0.020(2) 0.030(2) -0.0044(19) -0.0036(18) -0.0031(19)
O31 0.014(2) 0.027(2) 0.027(2) -0.0043(19) 0.0002(18) -0.0055(18)
O44 0.162(7) 0.080(5) 0.088(5) 0.049(4) 0.053(5) 0.054(5)
O41 0.086(4) 0.081(4) 0.033(3) -0.013(3) -0.001(3) -0.003(3)
O42 0.045(3) 0.060(3) 0.047(3) -0.010(3) -0.011(2) 0.008(3)
O43 0.041(4) 0.219(9) 0.148(7) -0.092(6) -0.013(4) -0.028(5)
Ni2 0.0165(4) 0.0203(5) 0.0247(5) -0.0017(3) -0.0044(3) -0.0048(3)
Ni1 0.0163(4) 0.0215(5) 0.0255(5) -0.0025(4) -0.0027(3) -0.0063(3)
Cl4 0.0387(11) 0.0697(14) 0.0331(11) -0.0017(10) -0.0043(8) 0.0001(10)

loop_
_atom_type_symbol
_atom_type_description
_atom_type_scat_dispersion_real
_atom_type_scat_dispersion_imag
_atom_type_scat_source
C C 0.0033 0.0016 'International Tables Vol C Tables 4.2.6.8 and 6.1.1.4'
H H 0.0000 0.0000 'International Tables Vol C Tables 4.2.6.8 and 6.1.1.4'
N N 0.0061 0.0033 'International Tables Vol C Tables 4.2.6.8 and 6.1.1.4'
O O 0.0106 0.0060 'International Tables Vol C Tables 4.2.6.8 and 6.1.1.4'
Ni Ni 0.3393 1.1124 'International Tables Vol C Tables 4.2.6.8 and 6.1.1.4'
Cl Cl 0.1484 0.1585 'International Tables Vol C Tables 4.2.6.8 and 6.1.1.4'

loop_
_geom_angle_atom_site_label_1
_geom_angle_atom_site_label_2
_geom_angle_atom_site_label_3
_geom_angle
_geom_angle_site_symmetry_1
_geom_angle_site_symmetry_3
_geom_angle_publ_flag
N2 O1 Ni1 110.8(3) . . ?
O3 N2 O1 117.4(4) . . ?
O3 N2 Ni2 125.3(4) . . ?
O1 N2 Ni2 117.2(4) . . ?
O11 C12 C13 120.1(5) . . ?
O11 C12 C17 121.6(5) . . ?
C13 C12 C17 118.3(5) . . ?
C14 C13 C12 120.8(6) . . ?
C15 C14 C13 120.8(6) . . ?
C16 C15 C14 118.8(6) . . ?
C15 C16 C17 122.8(6) . . ?
C16 C17 C12 118.3(5) . . ?
C16 C17 C18 117.6(5) . . ?
C12 C17 C18 124.1(5) . . ?
N19 C18 C17 128.6(6) . . ?
N19 C20 C21 114.3(5) . . ?
C22 C21 C20 114.6(5) . . ?
N23 C22 C21 112.3(5) . . ?
O31 C32 C33 120.5(5) . . ?
O31 C32 C37 121.7(5) . . ?
C33 C32 C37 117.8(5) . . ?
C34 C33 C32 120.8(6) . . ?
C35 C34 C33 121.7(6) . . ?
C34 C35 C36 118.8(6) . . ?
C35 C36 C37 121.5(6) . . ?
C36 C37 C32 119.3(5) . . ?
C36 C37 C38 116.5(6) . . ?
C32 C37 C38 124.2(5) . . ?
N39 C38 C37 127.9(6) . . ?
N39 C40 C41 113.9(5) . . ?
C40 C41 C42 114.2(5) . . ?
N43 C42 C41 112.8(5) . . ?
O81 C82 N83 125.2(6) . . ?
C82 N83 C85 122.7(5) . . ?
C82 N83 C84 120.8(6) . . ?
C85 N83 C84 116.6(5) . . ?
O91 C92 N93 124.8(5) . . ?
C92 N93 C94 120.5(5) . . ?
C92 N93 C95 121.8(5) . . ?
C94 N93 C95 117.7(5) . . ?
O71 C72 N73 150(2) . . ?
C72 N73 C74 123.3(12) . . ?
C72 N73 C75 118.0(12) . . ?
C74 N73 C75 118.7(8) . . ?
C18 N19 C20 115.7(5) . . ?
C18 N19 Ni2 122.4(4) . . ?
C20 N19 Ni2 121.9(4) . . ?
C22 N23 Ni2 118.7(3) . . ?
C38 N39 C40 114.9(5) . . ?
C38 N39 Ni1 124.6(4) . . ?
C40 N39 Ni1 120.4(4) . . ?
C42 N43 Ni1 118.8(4) . . ?
C82 O81 Ni1 127.9(4) . . ?
C92 O91 Ni2 117.7(4) . . ?
C12 O11 Ni2 125.8(3) . . ?
C12 O11 Ni1 138.8(3) . . ?
Ni2 O11 Ni1 95.34(15) . . ?
C32 O31 Ni1 129.6(3) . . ?
C32 O31 Ni2 132.1(3) . . ?
Ni1 O31 Ni2 95.04(14) . . ?
O11 Ni2 N19 90.54(17) . . ?
O11 Ni2 N23 173.64(17) . . ?
N19 Ni2 N23 95.69(19) . . ?
O11 Ni2 O31 77.31(14) . . ?
N19 Ni2 O31 167.59(15) . . ?
N23 Ni2 O31 96.51(16) . . ?
O11 Ni2 N2 85.70(16) . . ?
N19 Ni2 N2 92.98(18) . . ?
N23 Ni2 N2 95.22(18) . . ?
O31 Ni2 N2 83.65(17) . . ?
O11 Ni2 O91 91.00(15) . . ?
N19 Ni2 O91 95.01(17) . . ?
N23 Ni2 O91 87.20(17) . . ?
O31 Ni2 O91 87.86(15) . . ?
N2 Ni2 O91 171.38(17) . . ?
O31 Ni1 N39 89.87(16) . . ?
O31 Ni1 N43 172.29(17) . . ?
N39 Ni1 N43 97.83(18) . . ?
O31 Ni1 O11 77.65(14) . . ?
N39 Ni1 O11 165.77(16) . . ?
N43 Ni1 O11 94.66(16) . . ?
O31 Ni1 O81 91.37(15) . . ?
N39 Ni1 O81 96.61(17) . . ?
N43 Ni1 O81 88.12(17) . . ?
O11 Ni1 O81 90.57(15) . . ?
O31 Ni1 O1 89.21(14) . . ?
N39 Ni1 O1 89.73(17) . . ?
N43 Ni1 O1 90.45(17) . . ?
O11 Ni1 O1 83.36(15) . . ?
O81 Ni1 O1 173.63(15) . . ?
O44 Cl4 O41 110.3(4) . . ?
O44 Cl4 O42 109.9(3) . . ?
O41 Cl4 O42 110.7(3) . . ?
O44 Cl4 O43 109.8(5) . . ?
O41 Cl4 O43 108.1(4) . . ?
O42 Cl4 O43 107.9(4) . . ?

loop_
_geom_bond_atom_site_label_1
_geom_bond_atom_site_label_2
_geom_bond_distance
_geom_bond_site_symmetry_2
_geom_bond_publ_flag
O1 N2 1.285(6) . ?
O1 Ni1 2.119(4) . ?
O3 N2 1.238(6) . ?
N2 Ni2 2.095(5) . ?
C12 O11 1.328(6) . ?
C12 C13 1.403(8) . ?
C12 C17 1.414(8) . ?
C13 C14 1.387(8) . ?
C14 C15 1.370(8) . ?
C15 C16 1.368(8) . ?
C16 C17 1.395(8) . ?
C17 C18 1.454(8) . ?
C18 N19 1.287(7) . ?
C20 N19 1.470(7) . ?
C20 C21 1.530(7) . ?
C21 C22 1.500(8) . ?
C22 N23 1.487(7) . ?
C32 O31 1.313(6) . ?
C32 C33 1.406(7) . ?
C32 C37 1.422(8) . ?
C33 C34 1.384(8) . ?
C34 C35 1.371(9) . ?
C35 C36 1.385(8) . ?
C36 C37 1.405(8) . ?
C37 C38 1.448(8) . ?
C38 N39 1.293(7) . ?
C40 N39 1.480(7) . ?
C40 C41 1.511(8) . ?
C41 C42 1.515(8) . ?
C42 N43 1.473(7) . ?
C82 O81 1.244(7) . ?
C82 N83 1.315(7) . ?
N83 C85 1.443(7) . ?
N83 C84 1.458(8) . ?
C92 O91 1.242(7) . ?
C92 N93 1.322(7) . ?
N93 C94 1.442(7) . ?
N93 C95 1.452(8) . ?
O71 C72 1.020(14) . ?
C72 N73 1.301(14) . ?
N73 C74 1.393(10) . ?
N73 C75 1.434(10) . ?
N19 Ni2 2.027(5) . ?
N23 Ni2 2.055(4) . ?
N39 Ni1 2.038(5) . ?
N43 Ni1 2.056(4) . ?
O81 Ni1 2.112(4) . ?
O91 Ni2 2.119(4) . ?
O11 Ni2 2.014(4) . ?
O11 Ni1 2.079(4) . ?
O31 Ni1 2.011(3) . ?
O31 Ni2 2.092(4) . ?
O44 Cl4 1.364(6) . ?
O41 Cl4 1.424(5) . ?
O42 Cl4 1.433(5) . ?
O43 Cl4 1.446(6) . ?
